data_7059601
loop_
_publ_author_name
'Wang, Wen-Min'
'Gao, Yu'
'Yue, Rong-Xin'
'Qiao, Na'
'Wang, Dan-Tong'
'Shi, Ying'
'Zhang, Huan'
'Cui, Jian-Zhong'

_publ_section_title
;
 Construction of a family of Ln3 clusters using multidentate Schiff base
 and \b-diketonate ligands: fluorescence properties, magnetocaloric effect
 and slow magnetic relaxation
;
_journal_issue 22
_journal_name_full 'New Journal of Chemistry'
_journal_page_first 9230
_journal_page_last 9237
_journal_paper_doi 10.1039/D0NJ01172J
_journal_volume 44
_journal_year 2020
_chemical_formula_moiety 'C103 H78 Gd3 N6 O16, 2(C H4 O), 2[CH4O], 3[CH2Cl2]'
_chemical_formula_sum 'C110 H100 Cl6 Gd3 N6 O20'
_chemical_formula_weight 2510.5
_space_group_crystal_system monoclinic
_space_group_IT_number 14
_space_group_name_Hall '-P 2ybc'
_space_group_name_H-M_alt 'P 1 21/c 1'
_atom_sites_solution_hydrogens geom
_audit_creation_date 2020-04-29
_audit_creation_method
;
Olex2 1.2
(compiled 2018.05.29 svn.r3508 for OlexSys, GUI svn.r5506)
;
_audit_update_record
;
2020-05-06 deposited with the CCDC.	2020-05-11 downloaded from the CCDC.
;
_cell_angle_alpha 90
_cell_angle_beta 94.078(3)
_cell_angle_gamma 90
_cell_formula_units_Z 4
_cell_length_a 16.9051(11)
_cell_length_b 26.5476(18)
_cell_length_c 24.844(2)
_cell_measurement_reflns_used 9963
_cell_measurement_temperature 150(2)
_cell_measurement_theta_max 26.41
_cell_measurement_theta_min 2.50
_cell_volume 11121.5(14)
_computing_cell_refinement 'SAINT v8.37A (Bruker, 2015)'
_computing_data_reduction 'SAINT v8.37A (Bruker, 2015)'
_computing_molecular_graphics 'Olex2 (Dolomanov et al., 2009)'
_computing_publication_material 'Olex2 (Dolomanov et al., 2009)'
_computing_structure_refinement 'XL (Sheldrick, 2008)'
_diffrn_ambient_temperature 150.01
_diffrn_measured_fraction_theta_full 0.969
_diffrn_measured_fraction_theta_max 0.970
_diffrn_measurement_device_type 'Bruker APEX-II CCD'
_diffrn_measurement_method '\f and \w scans'
_diffrn_radiation_type MoK\a
_diffrn_radiation_wavelength 0.71073
_diffrn_reflns_av_R_equivalents 0.1256
_diffrn_reflns_av_unetI/netI 0.1158
_diffrn_reflns_Laue_measured_fraction_full 0.969
_diffrn_reflns_Laue_measured_fraction_max 0.970
_diffrn_reflns_limit_h_max 20
_diffrn_reflns_limit_h_min -17
_diffrn_reflns_limit_k_max 32
_diffrn_reflns_limit_k_min -32
_diffrn_reflns_limit_l_max 30
_diffrn_reflns_limit_l_min -30
_diffrn_reflns_number 73511
_diffrn_reflns_point_group_measured_fraction_full 0.969
_diffrn_reflns_point_group_measured_fraction_max 0.970
_diffrn_reflns_theta_full 25.242
_diffrn_reflns_theta_max 26.022
_diffrn_reflns_theta_min 2.085
_diffrn_standards_number 0
_exptl_absorpt_coefficient_mu 1.980
_exptl_absorpt_correction_T_max 0.7454
_exptl_absorpt_correction_T_min 0.6219
_exptl_absorpt_correction_type multi-scan
_exptl_absorpt_process_details
;
SADABS-2016/2 (Bruker,2016/2) was used for absorption correction.
wR2(int) was 0.0788 before and 0.0623 after correction.
The Ratio of minimum to maximum transmission is 0.8343.
The \l/2 correction factor is Not present.
;
_exptl_crystal_colour yellow
_exptl_crystal_density_diffrn 1.499
_exptl_crystal_description block
_exptl_crystal_F_000 4376
_exptl_crystal_size_max 0.25
_exptl_crystal_size_mid 0.18
_exptl_crystal_size_min 0.11
_refine_diff_density_max 2.685
_refine_diff_density_min -1.459
_refine_diff_density_rms 0.190
_refine_ls_extinction_method none
_refine_ls_goodness_of_fit_ref 1.013
_refine_ls_hydrogen_treatment constr
_refine_ls_matrix_type full
_refine_ls_number_parameters 1181
_refine_ls_number_reflns 21245
_refine_ls_number_restraints 73
_refine_ls_restrained_S_all 1.016
_refine_ls_R_factor_all 0.1400
_refine_ls_R_factor_gt 0.0700
_refine_ls_shift/su_max 0.002
_refine_ls_shift/su_mean 0.000
_refine_ls_structure_factor_coef Fsqd
_refine_ls_weighting_details 'w=1/[\s^2^(Fo^2^)+(0.1290P)^2^+10.9735P] where P=(Fo^2^+2Fc^2^)/3'
_refine_ls_weighting_scheme calc
_refine_ls_wR_factor_gt 0.1859
_refine_ls_wR_factor_ref 0.2303
_reflns_Friedel_coverage 0.000
_reflns_number_gt 11990
_reflns_number_total 21245
_reflns_threshold_expression 'I > 2\s(I)'
_cod_data_source_file d0nj01172j2.cif
_cod_data_source_block 3
_cod_depositor_comments
;Adding full bibliography for 7059596--7059602.cif.

 Adding full bibliography for 7059596--7059602.cif.
;
_cod_original_formula_sum 'C110 H100 Gd3 N6 O20 Cl6'
_cod_database_code 7059601
_shelx_shelxl_version_number 2018/3
_shelx_space_group_comment
;
The symmetry employed for this shelxl refinement is uniquely defined
by the following loop, which should always be used as a source of
symmetry information in preference to the above space-group names.
They are only intended as comments.
;
_shelx_estimated_absorpt_t_max 0.824
_shelx_estimated_absorpt_t_min 0.658
_platon_squeeze_special_details
;
A solvent mask was calculated and 636 electrons were
found in a volume of 2847\%A^3 in 1 voids per unit cell.
This is consistent with the presence of 2[CH4O] and 3[CH2Cl2] per Formula Unit
which account for 648 electrons per unit cell.
;
_olex2_refinement_description
;
1. Fixed Uiso
 At 1.2 times of:
  All C(H) groups, All C(H,H) groups, All N(H) groups
 At 1.5 times of:
  All C(H,H,H) groups, All O(H) groups
2. Restrained distances
 H5-H17A
 2.2 with sigma of 0.02
3. Uiso/Uaniso restraints and constraints
C100 \\sim C101 \\sim C102: within 2A with sigma of 0.01 and sigma for terminal
atoms of 0.02
C99 \\sim C98 \\sim C103: within 2A with sigma of 0.01 and sigma for terminal
atoms of 0.02
Uanis(C103) \\sim Ueq, Uanis(C100) \\sim Ueq: with sigma of 0.01 and sigma for
terminal atoms of 0.02
Uanis(C46) \\sim Ueq, Uanis(C47) \\sim Ueq: with sigma of 0.01 and sigma for
terminal atoms of 0.02
Uanis(C102) \\sim Ueq: with sigma of 0.01 and sigma for terminal atoms of 0.02
Uanis(C38) \\sim Ueq, Uanis(C42) \\sim Ueq: with sigma of 0.01 and sigma for
terminal atoms of 0.02
Uanis(C4) \\sim Ueq: with sigma of 0.01 and sigma for terminal atoms of 0.02
4.a Secondary CH2 refined with riding coordinates:
 C15(H15A,H15B), C96(H96A,H96B), C1(H1A,H1B)
4.b Aromatic/amide H refined with riding coordinates:
 N5(H5), N2(H2), C59(H59), C62(H62), C76(H76), C60(H60), C56(H56), C88(H88),
 C55(H55), C77(H77), C63(H63), C87(H87), C58(H58), C54(H54), C31(H31), C40(H40),
  C18(H18), C36(H36), C10(H10), C61(H61), C71(H71), C27(H27), C41(H41),
 C39(H39), C24(H24), C43(H43), C26(H26), C78(H78), C19(H19), C25(H25), C22(H22),
  C30(H30), C57(H57), C84(H84), C72(H72), C66(H66), C69(H69), C81(H81),
 C42(H42), C29(H29), C13(H13), C75(H75), C51(H51), C8(H8), C48(H48), C92(H92),
 C70(H70), C89(H89), C12(H12), C91(H91), C74(H74), C4(H4), C17(H17), C5(H5A),
 C45(H45), C85(H85), C33(H33), C32(H32), C44(H44), C73(H73), C93(H93), C86(H86),
  C11(H11), C90(H90), C3(H3), C46(H46), C47(H47), C102(H102), C101(H101),
 C100(H100), C99(H99), C103(H103)
4.c Fitted hexagon refined as free rotating group:
 C102(C101,C100,C99,C98,C103)
4.d Idealised Me refined as rotating group:
 C105(H10A,H10B,H10C), C104(H10D,H10E,H10F)
4.e Idealised tetrahedral OH refined as rotating group:
 O18(H18A), O17(H17A)
;
_olex2_submission_special_instructions 'No special instructions were received'

loop_
_space_group_symop_operation_xyz
'x, y, z'
'-x, y+1/2, -z+1/2'
'-x, -y, -z'
'x, -y-1/2, z-1/2'

loop_
_atom_site_label
_atom_site_type_symbol
_atom_site_fract_x
_atom_site_fract_y
_atom_site_fract_z
_atom_site_U_iso_or_equiv
_atom_site_adp_type
_atom_site_occupancy
_atom_site_site_symmetry_order
_atom_site_calc_flag
_atom_site_refinement_flags_posn
_atom_site_refinement_flags_adp
_atom_site_refinement_flags_occupancy
_atom_site_disorder_assembly
_atom_site_disorder_group
Gd2 Gd 0.61947(3) 0.60954(2) 0.29186(2) 0.02580(14) Uani 1 1 d . . . . .
Gd3 Gd 0.75208(3) 0.69381(2) 0.39228(2) 0.02876(15) Uani 1 1 d . . . . .
Gd1 Gd 0.52160(3) 0.62581(2) 0.14463(2) 0.03372(16) Uani 1 1 d . . . . .
O8 O 0.6067(5) 0.5596(2) 0.1259(3) 0.0413(19) Uani 1 1 d . . . . .
O11 O 0.5407(4) 0.5752(2) 0.3547(3) 0.0314(16) Uani 1 1 d . . . . .
O16 O 0.8124(4) 0.7234(3) 0.3161(3) 0.0350(17) Uani 1 1 d . . . . .
O12 O 0.6481(4) 0.5245(2) 0.2949(3) 0.0306(16) Uani 1 1 d . . . . .
O13 O 0.6328(4) 0.6968(2) 0.4378(3) 0.0333(17) Uani 1 1 d . . . . .
O10 O 0.5190(4) 0.7121(2) 0.1663(3) 0.0391(19) Uani 1 1 d . . . . .
O3 O 0.7222(4) 0.6113(2) 0.3647(3) 0.0265(15) Uani 1 1 d . . . . .
O15 O 0.8822(4) 0.6653(3) 0.3972(3) 0.0370(18) Uani 1 1 d . . . . .
O5 O 0.6449(4) 0.6927(2) 0.3241(3) 0.0266(15) Uani 1 1 d . . . . .
O2 O 0.6380(4) 0.6392(2) 0.2037(3) 0.0300(16) Uani 1 1 d . . . . .
O14 O 0.7789(4) 0.6666(3) 0.4803(3) 0.0357(17) Uani 1 1 d . . . . .
O7 O 0.4472(5) 0.5605(3) 0.1033(3) 0.050(2) Uani 1 1 d . . . . .
O9 O 0.3915(4) 0.6500(2) 0.1500(3) 0.041(2) Uani 1 1 d . . . . .
O4 O 0.8159(4) 0.7692(3) 0.4338(3) 0.0408(19) Uani 1 1 d . . . . .
N4 N 0.6879(5) 0.7788(3) 0.3705(3) 0.032(2) Uani 1 1 d . . . . .
N5 N 0.5166(5) 0.7216(3) 0.3082(4) 0.033(2) Uani 1 1 d . . . . .
H5 H 0.480789 0.745636 0.308123 0.040 Uiso 1 1 calc DR . . . .
N1 N 0.6361(6) 0.6680(3) 0.1013(4) 0.035(2) Uani 1 1 d . . . . .
O18 O 1.0087(6) 0.5480(4) 0.2192(4) 0.066(3) Uani 1 1 d . . . . .
H18A H 0.985305 0.522165 0.229278 0.099 Uiso 1 1 calc GR . . . .
N2 N 0.7732(6) 0.6326(3) 0.2082(4) 0.037(2) Uani 1 1 d . . . . .
H2 H 0.819073 0.636839 0.194258 0.045 Uiso 1 1 calc R . . . .
O17 O 0.3807(6) 0.7811(3) 0.3248(4) 0.076(3) Uani 1 1 d . . . . .
H17A H 0.367205 0.757673 0.344995 0.113 Uiso 1 1 calc DGR . . . .
C59 C 0.4254(6) 0.5714(4) 0.4247(4) 0.033(2) Uani 1 1 d . . . . .
H59 H 0.437226 0.602107 0.407255 0.040 Uiso 1 1 calc R . . . .
C62 C 0.3886(7) 0.4828(4) 0.4765(5) 0.043(3) Uani 1 1 d . . . . .
H62 H 0.375280 0.452046 0.493122 0.052 Uiso 1 1 calc R . . . .
C76 C 0.3642(7) 0.7054(5) 0.5061(5) 0.050(3) Uani 1 1 d . . . . .
H76 H 0.310811 0.713930 0.511547 0.060 Uiso 1 1 calc R . . . .
C94 C 1.0153(6) 0.6394(4) 0.3923(4) 0.035(3) Uani 1 1 d . . . . .
C60 C 0.3667(6) 0.5709(4) 0.4595(5) 0.039(3) Uani 1 1 d . . . . .
H60 H 0.337258 0.600694 0.464912 0.047 Uiso 1 1 calc R . . . .
C56 C 0.5706(8) 0.8923(4) 0.2022(6) 0.057(4) Uani 1 1 d . . . . .
H56 H 0.594095 0.924678 0.206117 0.069 Uiso 1 1 calc R . . . .
C88 C 0.7584(8) 0.5836(4) 0.5961(5) 0.046(3) Uani 1 1 d . . . . .
H88 H 0.705130 0.589037 0.604603 0.055 Uiso 1 1 calc R . . . .
C55 C 0.4917(7) 0.8854(4) 0.2084(5) 0.046(3) Uani 1 1 d . . . . .
H55 H 0.459729 0.913195 0.217405 0.056 Uiso 1 1 calc R . . . .
C65 C 0.5327(6) 0.5324(4) 0.3759(4) 0.030(2) Uani 1 1 d . . . . .
C77 C 0.4137(7) 0.6869(4) 0.5485(4) 0.042(3) Uani 1 1 d . . . . .
H77 H 0.393355 0.681019 0.582642 0.050 Uiso 1 1 calc R . . . .
C53 C 0.5024(6) 0.7975(3) 0.1879(4) 0.032(2) Uani 1 1 d . . . . .
C63 C 0.4480(6) 0.4849(4) 0.4405(5) 0.038(3) Uani 1 1 d . . . . .
H63 H 0.475966 0.454721 0.433901 0.045 Uiso 1 1 calc R . . . .
C87 C 0.8042(10) 0.5518(5) 0.6274(6) 0.066(4) Uani 1 1 d . . . . .
H87 H 0.783482 0.535768 0.657473 0.079 Uiso 1 1 calc R . . . .
C58 C 0.5836(7) 0.8039(4) 0.1822(5) 0.044(3) Uani 1 1 d . . . . .
H58 H 0.616112 0.776391 0.173065 0.053 Uiso 1 1 calc R . . . .
C80 C 0.6079(7) 0.6758(4) 0.4806(4) 0.034(2) Uani 1 1 d . . . . .
C14 C 0.7738(6) 0.5720(3) 0.3730(4) 0.028(2) Uani 1 1 d . . . . .
C54 C 0.4584(7) 0.8383(3) 0.2017(5) 0.042(3) Uani 1 1 d . . . . .
H54 H 0.403687 0.833965 0.206720 0.050 Uiso 1 1 calc R . . . .
C31 C 0.8257(9) 0.4377(5) 0.1309(6) 0.064(4) Uani 1 1 d . . . . .
H31 H 0.876947 0.422889 0.133381 0.076 Uiso 1 1 calc R . . . .
C40 C 0.2395(7) 0.4843(5) 0.0566(6) 0.056(4) Uani 1 1 d . . . . .
H40 H 0.189515 0.493492 0.068877 0.067 Uiso 1 1 calc R . . . .
O1 O 0.5000(6) 0.6528(3) 0.0503(3) 0.064(3) Uani 1 1 d . . . . .
N6 N 0.4997(6) 0.6710(3) 0.2933(4) 0.037(2) Uani 1 1 d . . . . .
C64 C 0.4688(6) 0.5280(3) 0.4138(4) 0.028(2) Uani 1 1 d . . . . .
C52 C 0.4685(6) 0.7453(3) 0.1759(4) 0.028(2) Uani 1 1 d . . . . .
O6 O 0.5113(4) 0.5868(2) 0.2292(3) 0.0287(16) Uani 1 1 d . . . . .
C21 C 0.5914(7) 0.7280(4) 0.3221(4) 0.033(2) Uani 1 1 d . . . . .
C18 C 0.6145(8) 0.8681(4) 0.3432(5) 0.048(3) Uani 1 1 d . . . . .
H18 H 0.589289 0.899124 0.333427 0.058 Uiso 1 1 calc R . . . .
C83 C 0.7861(7) 0.6086(4) 0.5520(4) 0.040(3) Uani 1 1 d . . . . .
C68 C 0.6901(6) 0.4436(4) 0.3260(5) 0.034(2) Uani 1 1 d . . . . .
C67 C 0.6384(6) 0.4886(4) 0.3296(4) 0.031(2) Uani 1 1 d . . . . .
C79 C 0.5239(7) 0.6838(4) 0.4905(4) 0.035(3) Uani 1 1 d . . . . .
C36 C 0.5299(7) 0.4905(4) 0.0948(4) 0.042(3) Uani 1 1 d . . . . .
H36 H 0.530708 0.455730 0.085923 0.051 Uiso 1 1 calc R . . . .
C10 C 0.8739(6) 0.5179(4) 0.3407(5) 0.037(3) Uani 1 1 d . . . . .
H10 H 0.907927 0.508613 0.313562 0.045 Uiso 1 1 calc R . . . .
C61 C 0.3495(7) 0.5273(4) 0.4873(5) 0.040(3) Uani 1 1 d . . . . .
H61 H 0.311139 0.527938 0.513444 0.048 Uiso 1 1 calc R . . . .
C71 C 0.7897(9) 0.3612(4) 0.3173(6) 0.062(4) Uani 1 1 d . . . . .
H71 H 0.823762 0.332989 0.314541 0.074 Uiso 1 1 calc R . . . .
C27 C 0.4028(7) 0.5288(4) 0.2323(5) 0.045(3) Uani 1 1 d . . . . .
H27 H 0.429256 0.505100 0.211290 0.054 Uiso 1 1 calc R . . . .
C9 C 0.8220(6) 0.5580(4) 0.3306(4) 0.032(2) Uani 1 1 d . . . . .
C16 C 0.7211(7) 0.8224(4) 0.3867(5) 0.040(3) Uani 1 1 d . . . . .
C2 C 0.6278(9) 0.6892(4) 0.0524(5) 0.051(3) Uani 1 1 d . . . . .
C49 C 0.2631(7) 0.6853(4) 0.1536(5) 0.047(3) Uani 1 1 d . . . . .
C34 C 0.6776(7) 0.4851(4) 0.1196(5) 0.038(3) Uani 1 1 d . . . . .
C41 C 0.2451(9) 0.4506(4) 0.0145(6) 0.058(4) Uani 1 1 d . . . . .
H41 H 0.197746 0.437583 -0.003158 0.070 Uiso 1 1 calc R . . . .
C39 C 0.3118(8) 0.5047(4) 0.0810(6) 0.057(4) Uani 1 1 d . . . . .
H39 H 0.309680 0.528763 0.109144 0.068 Uiso 1 1 calc R . . . .
C24 C 0.3206(7) 0.5982(5) 0.2898(5) 0.051(3) Uani 1 1 d . . . . .
H24 H 0.290834 0.622116 0.308384 0.061 Uiso 1 1 calc R . . . .
C43 C 0.3852(8) 0.4538(4) 0.0224(5) 0.050(3) Uani 1 1 d . . . . .
H43 H 0.434192 0.441773 0.010996 0.060 Uiso 1 1 calc R . . . .
C26 C 0.3304(8) 0.5173(4) 0.2488(6) 0.055(4) Uani 1 1 d . . . . .
H26 H 0.308144 0.485041 0.240883 0.066 Uiso 1 1 calc R . . . .
C78 C 0.4937(7) 0.6767(4) 0.5411(4) 0.041(3) Uani 1 1 d . . . . .
H78 H 0.527694 0.664960 0.570556 0.049 Uiso 1 1 calc R . . . .
C19 C 0.5796(7) 0.8235(4) 0.3252(5) 0.045(3) Uani 1 1 d . . . . .
H19 H 0.530714 0.822819 0.303851 0.054 Uiso 1 1 calc R . . . .
C25 C 0.2889(7) 0.5515(4) 0.2767(6) 0.051(3) Uani 1 1 d . . . . .
H25 H 0.237571 0.543046 0.287163 0.062 Uiso 1 1 calc R . . . .
C7 C 0.7052(7) 0.6461(4) 0.1859(4) 0.033(2) Uani 1 1 d . . . . .
C22 C 0.4273(7) 0.6595(4) 0.2907(4) 0.036(3) Uani 1 1 d . . . . .
H22 H 0.390289 0.684770 0.299172 0.044 Uiso 1 1 calc R . . . .
C30 C 0.8128(7) 0.4815(5) 0.1561(6) 0.056(3) Uani 1 1 d . . . . .
H30 H 0.855021 0.496480 0.177678 0.067 Uiso 1 1 calc R . . . .
C50 C 0.3528(7) 0.6903(4) 0.1594(4) 0.037(3) Uani 1 1 d . . . . .
C57 C 0.6146(8) 0.8514(5) 0.1903(6) 0.056(4) Uani 1 1 d . . . . .
H57 H 0.669858 0.855972 0.187502 0.067 Uiso 1 1 calc R . . . .
C37 C 0.4571(7) 0.5154(4) 0.0885(4) 0.039(3) Uani 1 1 d . . . . .
C84 C 0.8653(7) 0.6002(4) 0.5410(5) 0.045(3) Uani 1 1 d . . . . .
H84 H 0.886711 0.617508 0.511823 0.055 Uiso 1 1 calc R . . . .
C35 C 0.6041(7) 0.5136(4) 0.1138(4) 0.036(3) Uani 1 1 d . . . . .
C72 C 0.7743(8) 0.3912(4) 0.2737(6) 0.061(4) Uani 1 1 d . . . . .
H72 H 0.797080 0.383951 0.240707 0.074 Uiso 1 1 calc R . . . .
C38 C 0.3849(8) 0.4900(4) 0.0642(5) 0.041(3) Uani 1 1 d . U . . .
C66 C 0.5817(6) 0.4911(4) 0.3673(5) 0.036(3) Uani 1 1 d . . . . .
H66 H 0.575539 0.462142 0.389148 0.043 Uiso 1 1 calc R . . . .
C82 C 0.7398(6) 0.6438(4) 0.5146(4) 0.035(3) Uani 1 1 d . . . . .
C28 C 0.4397(6) 0.5752(4) 0.2458(5) 0.035(3) Uani 1 1 d . . . . .
C69 C 0.7061(7) 0.4119(4) 0.3688(5) 0.041(3) Uani 1 1 d . . . . .
H69 H 0.681799 0.418184 0.401436 0.049 Uiso 1 1 calc R . . . .
C95 C 0.9433(7) 0.6679(4) 0.3695(4) 0.034(3) Uani 1 1 d . . . . .
C20 C 0.6208(6) 0.7794(4) 0.3402(4) 0.032(2) Uani 1 1 d . . . . .
C81 C 0.6580(7) 0.6486(4) 0.5175(5) 0.040(3) Uani 1 1 d . . . . .
H81 H 0.634560 0.632330 0.546478 0.048 Uiso 1 1 calc R . . . .
C42 C 0.3148(8) 0.4358(5) -0.0019(5) 0.052(3) Uani 1 1 d . U . . .
H42 H 0.316020 0.412539 -0.030903 0.062 Uiso 1 1 calc R . . . .
C29 C 0.7404(8) 0.5051(4) 0.1515(5) 0.053(3) Uani 1 1 d . . . . .
H29 H 0.733334 0.535665 0.170531 0.064 Uiso 1 1 calc R . . . .
C13 C 0.7787(6) 0.5462(4) 0.4211(5) 0.037(3) Uani 1 1 d . . . . .
H13 H 0.746225 0.555658 0.449097 0.044 Uiso 1 1 calc R . . . .
C75 C 0.3934(7) 0.7113(4) 0.4555(5) 0.044(3) Uani 1 1 d . . . . .
H75 H 0.359155 0.722632 0.426015 0.053 Uiso 1 1 calc R . . . .
C51 C 0.3869(7) 0.7366(4) 0.1735(4) 0.036(3) Uani 1 1 d . . . . .
H51 H 0.352956 0.763588 0.181972 0.044 Uiso 1 1 calc R . . . .
C8 C 0.8196(6) 0.5838(4) 0.2786(4) 0.033(2) Uani 1 1 d . . . . .
H8 H 0.864553 0.580888 0.257949 0.040 Uiso 1 1 calc R . . . .
C48 C 0.2154(9) 0.7245(6) 0.1373(7) 0.074(5) Uani 1 1 d . . . . .
H48 H 0.238340 0.756600 0.131792 0.088 Uiso 1 1 calc R . . . .
C97 C 0.8782(7) 0.7225(4) 0.2971(5) 0.038(3) Uani 1 1 d . . . . .
C92 C 1.1574(8) 0.6269(5) 0.4026(6) 0.060(4) Uani 1 1 d . . . . .
H92 H 1.209843 0.637006 0.396344 0.072 Uiso 1 1 calc R . . . .
C70 C 0.7564(8) 0.3708(4) 0.3664(5) 0.049(3) Uani 1 1 d . . . . .
H70 H 0.768006 0.349939 0.396954 0.059 Uiso 1 1 calc R . . . .
C89 C 1.0069(7) 0.5978(4) 0.4247(5) 0.043(3) Uani 1 1 d . . . . .
H89 H 0.955204 0.588124 0.433290 0.052 Uiso 1 1 calc R . . . .
C12 C 0.8311(7) 0.5063(4) 0.4287(5) 0.040(3) Uani 1 1 d . . . . .
H12 H 0.834834 0.489188 0.462389 0.048 Uiso 1 1 calc R . . . .
C91 C 1.1438(8) 0.5846(6) 0.4337(6) 0.064(4) Uani 1 1 d . . . . .
H91 H 1.187699 0.565034 0.447485 0.077 Uiso 1 1 calc R . . . .
C23 C 0.3971(6) 0.6100(4) 0.2755(5) 0.037(3) Uani 1 1 d . . . . .
C15 C 0.7979(8) 0.8205(4) 0.4209(6) 0.052(3) Uani 1 1 d . . . . .
H15A H 0.840858 0.835404 0.400994 0.063 Uiso 1 1 calc R . . . .
H15B H 0.793232 0.840083 0.454410 0.063 Uiso 1 1 calc R . . . .
C96 C 0.9456(6) 0.6961(4) 0.3208(5) 0.036(3) Uani 1 1 d . . . . .
H96A H 0.962786 0.672588 0.293005 0.043 Uiso 1 1 calc R . . . .
H96B H 0.988518 0.721301 0.326943 0.043 Uiso 1 1 calc R . . . .
C74 C 0.4702(7) 0.7011(4) 0.4480(5) 0.041(3) Uani 1 1 d . . . . .
H74 H 0.488843 0.705646 0.413109 0.049 Uiso 1 1 calc R . . . .
C1 C 0.5490(9) 0.6839(5) 0.0228(5) 0.059(4) Uani 1 1 d . . . . .
H1A H 0.524076 0.717512 0.018096 0.071 Uiso 1 1 calc R . . . .
H1B H 0.555545 0.669723 -0.013472 0.071 Uiso 1 1 calc R . . . .
C6 C 0.7041(8) 0.6717(4) 0.1316(5) 0.048(3) Uani 1 1 d . . . . .
C4 C 0.7601(9) 0.7217(5) 0.0638(6) 0.066(4) Uani 1 1 d . U . . .
H4 H 0.802313 0.740984 0.051214 0.079 Uiso 1 1 calc R . . . .
C17 C 0.6830(8) 0.8689(4) 0.3740(5) 0.049(3) Uani 1 1 d . . . . .
H17 H 0.705412 0.899809 0.387001 0.059 Uiso 1 1 calc R . . . .
C5 C 0.7687(9) 0.6978(5) 0.1130(5) 0.064(4) Uani 1 1 d . . . . .
H5A H 0.817885 0.698991 0.134004 0.077 Uiso 1 1 calc R . . . .
C45 C 0.1474(10) 0.6332(6) 0.1563(6) 0.077(5) Uani 1 1 d . . . . .
H45 H 0.122966 0.601883 0.163198 0.092 Uiso 1 1 calc R . . . .
C85 C 0.9135(9) 0.5667(6) 0.5724(6) 0.067(4) Uani 1 1 d . . . . .
H85 H 0.966776 0.560336 0.564690 0.080 Uiso 1 1 calc R . . . .
C33 C 0.6950(9) 0.4403(4) 0.0944(6) 0.064(4) Uani 1 1 d . . . . .
H33 H 0.655069 0.426164 0.070117 0.076 Uiso 1 1 calc R . . . .
C32 C 0.7646(10) 0.4150(5) 0.1019(7) 0.077(5) Uani 1 1 d . . . . .
H32 H 0.770468 0.382326 0.087218 0.092 Uiso 1 1 calc R . . . .
N3 N 0.7622(5) 0.6095(3) 0.2596(3) 0.0283(19) Uani 1 1 d . . . . .
C44 C 0.2295(8) 0.6378(4) 0.1619(5) 0.051(3) Uani 1 1 d . . . . .
H44 H 0.262033 0.609451 0.171149 0.061 Uiso 1 1 calc R . . . .
C73 C 0.7245(7) 0.4331(4) 0.2777(5) 0.042(3) Uani 1 1 d . . . . .
H73 H 0.714024 0.454419 0.247328 0.051 Uiso 1 1 calc R . . . .
C93 C 1.0926(7) 0.6541(5) 0.3811(6) 0.058(4) Uani 1 1 d . . . . .
H93 H 1.100240 0.682536 0.358810 0.070 Uiso 1 1 calc R . . . .
C86 C 0.8799(11) 0.5431(5) 0.6154(6) 0.074(5) Uani 1 1 d . . . . .
H86 H 0.911205 0.520103 0.637089 0.089 Uiso 1 1 calc R . . . .
C11 C 0.8782(6) 0.4908(4) 0.3885(6) 0.049(4) Uani 1 1 d . . . . .
H11 H 0.912443 0.462556 0.393545 0.059 Uiso 1 1 calc R . . . .
C90 C 1.0694(7) 0.5705(5) 0.4447(6) 0.056(4) Uani 1 1 d . . . . .
H90 H 1.061579 0.541624 0.466348 0.068 Uiso 1 1 calc R . . . .
C3 C 0.6890(9) 0.7172(5) 0.0328(6) 0.062(4) Uani 1 1 d . . . . .
H3 H 0.682186 0.733108 -0.001428 0.074 Uiso 1 1 calc R . . . .
C105 C 1.0502(9) 0.5728(6) 0.2665(7) 0.081(5) Uani 1 1 d . . . . .
H10A H 1.092047 0.594792 0.254500 0.121 Uiso 1 1 calc GR . . . .
H10B H 1.073808 0.547118 0.291045 0.121 Uiso 1 1 calc GR . . . .
H10C H 1.012235 0.592925 0.285435 0.121 Uiso 1 1 calc GR . . . .
C46 C 0.1023(11) 0.6736(7) 0.1410(8) 0.093(5) Uani 1 1 d . U . . .
H46 H 0.046202 0.670256 0.138868 0.111 Uiso 1 1 calc R . . . .
C47 C 0.1341(10) 0.7187(6) 0.1285(8) 0.085(5) Uani 1 1 d . U . . .
H47 H 0.101630 0.745443 0.114228 0.102 Uiso 1 1 calc R . . . .
C104 C 0.3875(11) 0.8259(6) 0.3544(8) 0.108(7) Uani 1 1 d . . . . .
H10D H 0.394360 0.854180 0.329736 0.162 Uiso 1 1 calc GR . . . .
H10E H 0.433552 0.823874 0.380551 0.162 Uiso 1 1 calc GR . . . .
H10F H 0.339408 0.831117 0.373454 0.162 Uiso 1 1 calc GR . . . .
C102 C 0.9656(5) 0.7829(4) 0.1756(4) 0.103(5) Uani 1 1 d . U . . .
H102 H 1.013476 0.783126 0.157677 0.124 Uiso 1 1 calc R . . . .
C101 C 0.9028(7) 0.8136(4) 0.1573(4) 0.093(4) Uani 1 1 d G U . . .
H101 H 0.907636 0.834868 0.126986 0.111 Uiso 1 1 calc R . . . .
C100 C 0.8328(6) 0.8133(4) 0.1835(4) 0.097(4) Uani 1 1 d G U . . .
H100 H 0.789827 0.834262 0.171057 0.116 Uiso 1 1 calc R . . . .
C99 C 0.8257(5) 0.7822(4) 0.2279(4) 0.087(4) Uani 1 1 d G U . . .
H99 H 0.777858 0.781914 0.245818 0.105 Uiso 1 1 calc R . . . .
C98 C 0.8886(5) 0.7514(4) 0.2462(4) 0.064(3) Uani 1 1 d G U . . .
C103 C 0.9585(5) 0.7518(4) 0.2200(4) 0.085(4) Uani 1 1 d G U . . .
H103 H 1.001507 0.730777 0.232440 0.101 Uiso 1 1 calc R . . . .

loop_
_atom_site_aniso_label
_atom_site_aniso_U_11
_atom_site_aniso_U_22
_atom_site_aniso_U_33
_atom_site_aniso_U_23
_atom_site_aniso_U_13
_atom_site_aniso_U_12
Gd2 0.0310(3) 0.0211(2) 0.0255(3) 0.0026(2) 0.0036(2) 0.0004(2)
Gd3 0.0340(3) 0.0249(3) 0.0276(3) -0.0001(2) 0.0034(2) 0.0001(2)
Gd1 0.0505(4) 0.0227(3) 0.0275(3) 0.0001(2) -0.0010(2) 0.0054(2)
O8 0.052(5) 0.022(4) 0.051(5) -0.002(3) 0.008(4) -0.003(3)
O11 0.039(4) 0.023(3) 0.032(4) 0.009(3) 0.003(3) 0.003(3)
O16 0.033(4) 0.042(4) 0.031(4) 0.010(3) 0.008(3) -0.003(3)
O12 0.045(4) 0.025(3) 0.023(4) 0.001(3) 0.011(3) -0.003(3)
O13 0.038(4) 0.032(4) 0.031(4) -0.002(3) 0.004(3) 0.002(3)
O10 0.035(4) 0.026(4) 0.055(5) -0.009(4) -0.004(4) 0.009(3)
O3 0.021(4) 0.025(3) 0.033(4) -0.003(3) 0.000(3) -0.001(3)
O15 0.032(4) 0.042(4) 0.038(5) 0.009(3) 0.009(3) 0.003(3)
O5 0.025(4) 0.024(3) 0.030(4) 0.004(3) 0.003(3) 0.000(3)
O2 0.030(4) 0.031(4) 0.029(4) 0.009(3) 0.006(3) 0.005(3)
O14 0.040(4) 0.041(4) 0.027(4) 0.002(3) 0.003(3) 0.000(3)
O7 0.062(6) 0.027(4) 0.058(6) -0.009(4) -0.016(4) 0.014(4)
O9 0.047(5) 0.020(4) 0.055(5) 0.005(3) -0.013(4) -0.002(3)
O4 0.050(5) 0.027(4) 0.044(5) -0.004(3) -0.001(4) 0.002(3)
N4 0.037(5) 0.030(5) 0.031(5) -0.003(4) 0.002(4) 0.005(4)
N5 0.035(5) 0.024(4) 0.041(6) 0.008(4) 0.004(4) 0.013(4)
N1 0.049(6) 0.029(5) 0.028(5) 0.001(4) 0.013(4) 0.013(4)
O18 0.055(6) 0.072(7) 0.074(7) -0.009(5) 0.012(5) 0.005(5)
N2 0.040(6) 0.038(5) 0.037(6) 0.005(4) 0.021(4) -0.006(4)
O17 0.082(7) 0.039(5) 0.107(9) -0.008(5) 0.019(6) 0.008(5)
C59 0.026(6) 0.033(5) 0.040(7) -0.006(5) 0.004(5) -0.013(4)
C62 0.054(8) 0.033(6) 0.043(7) 0.013(5) 0.003(6) -0.013(5)
C76 0.033(7) 0.059(8) 0.059(9) -0.007(7) 0.012(6) 0.002(6)
C94 0.017(5) 0.052(7) 0.035(6) -0.001(5) -0.005(5) 0.002(5)
C60 0.033(6) 0.035(6) 0.050(7) 0.006(5) 0.015(5) 0.004(5)
C56 0.073(10) 0.031(6) 0.065(9) 0.014(6) -0.008(7) -0.021(6)
C88 0.065(9) 0.036(6) 0.036(7) 0.004(5) 0.000(6) 0.022(6)
C55 0.051(8) 0.024(5) 0.060(8) -0.001(5) -0.021(6) 0.005(5)
C65 0.031(6) 0.026(5) 0.034(6) -0.003(4) 0.008(5) -0.005(4)
C77 0.059(8) 0.049(7) 0.019(6) -0.006(5) 0.009(5) 0.003(6)
C53 0.040(6) 0.023(5) 0.031(6) 0.005(4) 0.001(5) -0.010(4)
C63 0.034(6) 0.029(5) 0.051(8) 0.001(5) 0.011(5) 0.004(5)
C87 0.087(12) 0.062(9) 0.049(9) 0.014(7) 0.004(8) 0.011(8)
C58 0.049(8) 0.031(6) 0.052(8) -0.010(5) 0.002(6) -0.002(5)
C80 0.046(7) 0.026(5) 0.031(6) 0.001(5) 0.007(5) -0.001(5)
C14 0.033(6) 0.013(4) 0.037(6) -0.008(4) -0.012(5) 0.000(4)
C54 0.056(8) 0.015(5) 0.052(8) 0.005(5) -0.013(6) -0.004(5)
C31 0.064(10) 0.043(7) 0.085(11) -0.013(7) 0.016(8) 0.013(7)
C40 0.037(7) 0.049(7) 0.080(10) 0.002(7) -0.012(7) 0.003(6)
O1 0.111(8) 0.043(5) 0.036(5) 0.008(4) -0.003(5) -0.006(5)
N6 0.048(6) 0.022(4) 0.038(6) 0.015(4) -0.007(4) -0.001(4)
C64 0.038(6) 0.023(5) 0.023(5) 0.004(4) 0.000(4) -0.004(4)
C52 0.037(6) 0.022(5) 0.025(6) 0.000(4) 0.002(4) -0.001(4)
O6 0.028(4) 0.028(4) 0.030(4) -0.001(3) 0.000(3) -0.006(3)
C21 0.047(7) 0.029(5) 0.022(6) 0.001(4) 0.007(5) -0.003(5)
C18 0.076(9) 0.024(6) 0.042(7) 0.006(5) -0.015(7) 0.000(6)
C83 0.066(8) 0.031(5) 0.024(6) -0.002(5) 0.003(5) 0.012(5)
C68 0.033(6) 0.029(5) 0.041(7) 0.000(5) 0.005(5) 0.002(4)
C67 0.033(6) 0.023(5) 0.036(6) 0.000(4) 0.000(5) -0.001(4)
C79 0.053(7) 0.028(5) 0.024(6) -0.001(4) 0.008(5) 0.004(5)
C36 0.076(9) 0.024(5) 0.028(6) 0.004(5) 0.012(6) 0.018(6)
C10 0.041(7) 0.028(5) 0.043(7) -0.002(5) 0.007(5) 0.003(5)
C61 0.043(7) 0.047(7) 0.033(7) -0.005(5) 0.023(5) 0.001(5)
C71 0.077(10) 0.031(6) 0.078(11) 0.007(7) 0.019(8) 0.018(6)
C27 0.057(8) 0.022(5) 0.054(8) 0.009(5) -0.002(6) -0.011(5)
C9 0.029(6) 0.030(5) 0.038(6) 0.010(5) 0.007(5) 0.001(4)
C16 0.052(7) 0.032(6) 0.037(7) 0.004(5) 0.002(5) -0.006(5)
C2 0.089(10) 0.031(6) 0.035(7) 0.016(5) 0.023(7) 0.013(6)
C49 0.033(7) 0.044(7) 0.063(9) -0.006(6) 0.004(6) -0.008(5)
C34 0.039(7) 0.030(5) 0.046(7) 0.003(5) 0.017(5) 0.008(5)
C41 0.080(11) 0.033(7) 0.057(9) 0.000(6) -0.014(8) -0.009(7)
C39 0.072(10) 0.036(7) 0.060(9) -0.009(6) -0.009(7) 0.007(6)
C24 0.042(8) 0.055(8) 0.055(9) 0.014(6) -0.002(6) -0.012(6)
C43 0.088(10) 0.020(5) 0.041(7) 0.003(5) 0.003(7) -0.006(6)
C26 0.058(9) 0.026(6) 0.082(11) 0.013(6) 0.002(7) -0.014(6)
C78 0.044(7) 0.050(7) 0.028(6) 0.009(5) -0.004(5) 0.002(5)
C19 0.051(8) 0.029(6) 0.051(8) 0.011(5) -0.019(6) 0.002(5)
C25 0.040(7) 0.040(7) 0.074(10) 0.024(7) 0.001(6) -0.006(6)
C7 0.036(7) 0.035(6) 0.029(6) 0.004(5) 0.005(5) 0.001(5)
C22 0.038(7) 0.044(6) 0.029(6) 0.009(5) 0.011(5) 0.010(5)
C30 0.036(7) 0.066(9) 0.065(10) -0.005(7) 0.008(6) 0.001(6)
C50 0.050(7) 0.028(5) 0.032(6) 0.004(5) -0.006(5) -0.002(5)
C57 0.052(8) 0.043(7) 0.073(10) -0.002(7) 0.012(7) -0.013(6)
C37 0.060(8) 0.027(5) 0.030(6) -0.001(5) -0.002(5) -0.006(5)
C84 0.043(7) 0.043(7) 0.049(8) -0.002(6) -0.005(6) 0.010(5)
C35 0.042(7) 0.036(6) 0.029(6) 0.000(5) 0.008(5) 0.005(5)
C72 0.061(9) 0.040(7) 0.089(11) 0.003(7) 0.040(8) 0.018(6)
C38 0.071(7) 0.020(4) 0.032(6) 0.005(4) 0.001(5) -0.001(5)
C66 0.040(7) 0.029(5) 0.040(7) 0.010(5) 0.009(5) 0.007(5)
C82 0.030(6) 0.048(6) 0.026(6) -0.007(5) -0.003(5) 0.002(5)
C28 0.038(6) 0.022(5) 0.043(7) 0.000(5) -0.006(5) -0.001(4)
C69 0.051(7) 0.035(6) 0.036(7) 0.001(5) -0.006(5) 0.004(5)
C95 0.046(7) 0.020(5) 0.037(7) -0.001(4) -0.002(5) -0.006(5)
C20 0.047(7) 0.029(5) 0.017(5) -0.007(4) -0.004(5) 0.006(5)
C81 0.045(7) 0.036(6) 0.041(7) 0.005(5) 0.006(5) 0.004(5)
C42 0.075(7) 0.042(6) 0.037(6) -0.002(5) 0.001(6) -0.014(6)
C29 0.067(9) 0.035(6) 0.061(9) -0.005(6) 0.019(7) -0.001(6)
C13 0.032(6) 0.029(5) 0.051(7) 0.009(5) 0.009(5) 0.006(5)
C75 0.047(8) 0.057(7) 0.028(6) 0.001(6) 0.004(5) 0.005(6)
C51 0.048(7) 0.029(5) 0.033(6) 0.000(5) 0.004(5) -0.004(5)
C8 0.030(6) 0.034(6) 0.037(6) -0.003(5) 0.009(5) 0.005(5)
C48 0.055(9) 0.059(9) 0.106(14) -0.009(9) 0.003(9) 0.004(7)
C97 0.047(7) 0.032(6) 0.034(7) 0.005(5) 0.005(5) 0.005(5)
C92 0.033(7) 0.090(11) 0.058(9) -0.002(8) 0.003(6) 0.012(7)
C70 0.060(9) 0.034(6) 0.053(8) 0.012(6) 0.007(6) 0.006(6)
C89 0.047(7) 0.036(6) 0.047(8) -0.004(5) 0.007(6) -0.001(5)
C12 0.038(7) 0.040(6) 0.042(7) 0.006(5) -0.002(5) 0.002(5)
C91 0.035(8) 0.088(11) 0.070(10) 0.030(9) 0.004(7) 0.002(7)
C23 0.029(6) 0.042(6) 0.039(7) 0.015(5) -0.001(5) 0.001(5)
C15 0.058(8) 0.035(6) 0.061(9) -0.003(6) -0.017(7) 0.000(6)
C96 0.031(6) 0.035(6) 0.043(7) 0.000(5) 0.015(5) 0.003(5)
C74 0.042(7) 0.039(6) 0.044(7) 0.004(5) 0.017(6) 0.001(5)
C1 0.094(12) 0.055(8) 0.027(7) 0.009(6) -0.002(7) 0.015(8)
C6 0.067(9) 0.047(7) 0.032(7) 0.014(6) 0.025(6) 0.010(6)
C4 0.070(8) 0.068(7) 0.063(7) 0.030(6) 0.027(6) 0.004(6)
C17 0.075(10) 0.022(5) 0.049(8) 0.004(5) -0.007(7) -0.001(6)
C5 0.069(10) 0.076(9) 0.047(8) 0.042(7) 0.005(7) 0.010(7)
C45 0.085(12) 0.086(11) 0.060(10) 0.009(9) 0.004(9) -0.040(10)
C85 0.067(10) 0.074(10) 0.058(10) -0.003(8) -0.005(8) 0.017(8)
C33 0.076(10) 0.030(6) 0.086(11) -0.016(7) 0.009(8) -0.001(6)
C32 0.089(12) 0.038(7) 0.102(14) -0.017(8) -0.003(10) 0.024(8)
N3 0.029(5) 0.033(4) 0.024(5) 0.008(4) 0.009(4) 0.000(4)
C44 0.056(9) 0.042(7) 0.053(8) 0.007(6) 0.001(6) -0.015(6)
C73 0.051(7) 0.035(6) 0.044(7) 0.003(5) 0.023(6) 0.013(5)
C93 0.042(8) 0.046(7) 0.085(11) 0.021(7) 0.000(7) -0.006(6)
C86 0.103(13) 0.047(8) 0.069(11) 0.025(8) -0.015(9) 0.016(8)
C11 0.023(6) 0.034(6) 0.087(10) 0.021(6) -0.020(6) -0.006(5)
C90 0.029(7) 0.058(8) 0.080(10) 0.022(7) -0.005(6) 0.013(6)
C3 0.077(10) 0.058(8) 0.054(9) 0.035(7) 0.024(8) 0.026(7)
C105 0.063(10) 0.091(12) 0.088(13) -0.015(10) 0.007(9) -0.008(9)
C46 0.068(8) 0.088(8) 0.124(10) 0.008(8) 0.019(7) -0.009(7)
C47 0.066(8) 0.079(8) 0.111(9) -0.008(7) 0.003(7) 0.011(7)
C104 0.117(16) 0.066(11) 0.149(19) -0.054(12) 0.065(14) -0.010(10)
C102 0.098(8) 0.114(8) 0.101(8) 0.050(7) 0.026(6) 0.017(6)
C101 0.087(8) 0.102(7) 0.093(8) 0.064(7) 0.027(6) 0.029(7)
C100 0.089(7) 0.107(7) 0.098(8) 0.053(6) 0.028(6) 0.036(6)
C99 0.069(8) 0.105(9) 0.090(9) 0.057(8) 0.022(7) 0.039(7)
C98 0.051(6) 0.078(7) 0.067(7) 0.048(6) 0.023(5) 0.028(6)
C103 0.075(7) 0.100(7) 0.080(7) 0.051(6) 0.020(6) 0.017(6)

loop_
_atom_type_symbol
_atom_type_description
_atom_type_scat_dispersion_real
_atom_type_scat_dispersion_imag
_atom_type_scat_source
C C 0.0033 0.0016 'International Tables Vol C Tables 4.2.6.8 and 6.1.1.4'
H H 0.0000 0.0000 'International Tables Vol C Tables 4.2.6.8 and 6.1.1.4'
Gd Gd -0.1653 3.9035 'International Tables Vol C Tables 4.2.6.8 and 6.1.1.4'
N N 0.0061 0.0033 'International Tables Vol C Tables 4.2.6.8 and 6.1.1.4'
O O 0.0106 0.0060 'International Tables Vol C Tables 4.2.6.8 and 6.1.1.4'

loop_
_geom_angle_atom_site_label_1
_geom_angle_atom_site_label_2
_geom_angle_atom_site_label_3
_geom_angle
_geom_angle_site_symmetry_1
_geom_angle_site_symmetry_3
_geom_angle_publ_flag
O11 Gd2 O3 85.4(2) . . ?
O11 Gd2 O5 103.7(2) . . ?
O11 Gd2 O2 151.2(2) . . ?
O11 Gd2 N6 75.6(2) . . ?
O11 Gd2 O6 83.7(2) . . ?
O11 Gd2 N3 143.3(2) . . ?
O12 Gd2 O11 73.8(2) . . ?
O12 Gd2 O3 81.8(2) . . ?
O12 Gd2 O5 149.8(2) . . ?
O12 Gd2 O2 108.3(2) . . ?
O12 Gd2 N6 140.7(3) . . ?
O12 Gd2 O6 85.6(2) . . ?
O12 Gd2 N3 79.2(2) . . ?
O3 Gd2 N6 119.7(2) . . ?
O3 Gd2 N3 66.3(2) . . ?
O5 Gd2 O3 68.1(2) . . ?
O5 Gd2 N6 62.3(2) . . ?
O5 Gd2 O6 124.4(2) . . ?
O5 Gd2 N3 87.4(2) . . ?
O2 Gd2 O3 123.4(2) . . ?
O2 Gd2 O5 88.3(2) . . ?
O2 Gd2 N6 87.6(3) . . ?
O2 Gd2 O6 68.2(2) . . ?
O2 Gd2 N3 61.8(2) . . ?
O6 Gd2 O3 165.2(2) . . ?
O6 Gd2 N6 66.9(3) . . ?
O6 Gd2 N3 118.9(2) . . ?
N3 Gd2 N6 138.2(3) . . ?
O16 Gd3 O13 143.3(2) . . ?
O16 Gd3 O5 77.6(2) . . ?
O16 Gd3 O4 82.1(3) . . ?
O16 Gd3 N4 74.6(3) . . ?
O13 Gd3 O5 73.3(2) . . ?
O13 Gd3 O4 97.7(2) . . ?
O13 Gd3 N4 73.1(3) . . ?
O3 Gd3 O16 100.1(2) . . ?
O3 Gd3 O13 89.9(2) . . ?
O3 Gd3 O5 69.1(2) . . ?
O3 Gd3 O4 164.1(2) . . ?
O3 Gd3 N4 133.4(2) . . ?
O15 Gd3 O16 71.7(2) . . ?
O15 Gd3 O13 144.8(2) . . ?
O15 Gd3 O3 84.0(2) . . ?
O15 Gd3 O5 134.5(2) . . ?
O15 Gd3 O4 81.8(3) . . ?
O15 Gd3 N4 133.5(3) . . ?
O5 Gd3 O4 126.4(2) . . ?
O5 Gd3 N4 64.5(2) . . ?
O14 Gd3 O16 142.9(3) . . ?
O14 Gd3 O13 71.2(2) . . ?
O14 Gd3 O3 90.5(2) . . ?
O14 Gd3 O15 74.2(3) . . ?
O14 Gd3 O5 138.8(2) . . ?
O14 Gd3 O4 78.9(2) . . ?
O14 Gd3 N4 121.9(3) . . ?
O4 Gd3 N4 62.4(3) . . ?
O8 Gd1 O10 142.9(2) . . ?
O8 Gd1 O2 75.1(2) . . ?
O8 Gd1 N1 75.4(3) . . ?
O8 Gd1 O1 94.6(3) . . ?
O8 Gd1 O6 86.1(2) . . ?
O10 Gd1 O2 75.1(2) . . ?
O10 Gd1 N1 72.3(3) . . ?
O10 Gd1 O1 86.0(3) . . ?
O10 Gd1 O6 102.7(3) . . ?
O2 Gd1 N1 65.0(3) . . ?
O2 Gd1 O1 127.0(3) . . ?
O7 Gd1 O8 71.0(3) . . ?
O7 Gd1 O10 143.5(2) . . ?
O7 Gd1 O2 140.6(2) . . ?
O7 Gd1 N1 122.9(3) . . ?
O7 Gd1 O1 76.0(3) . . ?
O7 Gd1 O6 89.7(3) . . ?
O9 Gd1 O8 145.5(2) . . ?
O9 Gd1 O10 71.5(2) . . ?
O9 Gd1 O2 132.0(2) . . ?
O9 Gd1 O7 75.3(3) . . ?
O9 Gd1 N1 131.3(3) . . ?
O9 Gd1 O1 84.0(3) . . ?
O9 Gd1 O6 86.6(2) . . ?
O1 Gd1 N1 62.1(3) . . ?
O6 Gd1 O2 68.2(2) . . ?
O6 Gd1 N1 132.6(3) . . ?
O6 Gd1 O1 164.5(3) . . ?
C35 O8 Gd1 139.9(7) . . ?
C65 O11 Gd2 136.1(6) . . ?
C97 O16 Gd3 138.9(7) . . ?
C67 O12 Gd2 134.5(6) . . ?
C80 O13 Gd3 135.2(7) . . ?
C52 O10 Gd1 138.3(6) . . ?
Gd3 O3 Gd2 111.5(2) . . ?
C14 O3 Gd2 120.9(5) . . ?
C14 O3 Gd3 123.3(5) . . ?
C95 O15 Gd3 138.7(7) . . ?
Gd2 O5 Gd3 111.1(2) . . ?
C21 O5 Gd2 123.3(6) . . ?
C21 O5 Gd3 120.5(6) . . ?
Gd2 O2 Gd1 111.1(3) . . ?
C7 O2 Gd2 123.7(6) . . ?
C7 O2 Gd1 121.8(7) . . ?
C82 O14 Gd3 134.9(7) . . ?
C37 O7 Gd1 138.6(8) . . ?
C50 O9 Gd1 138.1(7) . . ?
C15 O4 Gd3 127.0(6) . . ?
C16 N4 Gd3 122.7(7) . . ?
C20 N4 Gd3 118.1(6) . . ?
C20 N4 C16 119.2(9) . . ?
N6 N5 H5 124.2 . . ?
C21 N5 H5 124.2 . . ?
C21 N5 N6 111.7(8) . . ?
C2 N1 Gd1 122.5(8) . . ?
C6 N1 Gd1 116.5(7) . . ?
C6 N1 C2 120.8(11) . . ?
C105 O18 H18A 109.5 . . ?
C7 N2 H2 125.3 . . ?
C7 N2 N3 109.5(8) . . ?
N3 N2 H2 125.3 . . ?
C104 O17 H17A 109.5 . . ?
C60 C59 H59 119.1 . . ?
C60 C59 C64 121.9(10) . . ?
C64 C59 H59 119.1 . . ?
C63 C62 H62 121.1 . . ?
C61 C62 H62 121.1 . . ?
C61 C62 C63 117.8(10) . . ?
C77 C76 H76 120.2 . . ?
C77 C76 C75 119.5(11) . . ?
C75 C76 H76 120.2 . . ?
C89 C94 C95 120.5(10) . . ?
C89 C94 C93 118.1(10) . . ?
C93 C94 C95 121.4(10) . . ?
C59 C60 H60 119.5 . . ?
C59 C60 C61 120.9(10) . . ?
C61 C60 H60 119.5 . . ?
C55 C56 H56 120.9 . . ?
C57 C56 H56 120.9 . . ?
C57 C56 C55 118.2(11) . . ?
C87 C88 H88 118.7 . . ?
C87 C88 C83 122.6(13) . . ?
C83 C88 H88 118.7 . . ?
C56 C55 H55 120.0 . . ?
C56 C55 C54 120.0(11) . . ?
C54 C55 H55 120.0 . . ?
O11 C65 C64 116.0(9) . . ?
O11 C65 C66 123.9(9) . . ?
C66 C65 C64 120.0(9) . . ?
C76 C77 H77 119.9 . . ?
C76 C77 C78 120.2(11) . . ?
C78 C77 H77 119.9 . . ?
C58 C53 C52 116.6(9) . . ?
C54 C53 C58 118.8(9) . . ?
C54 C53 C52 124.5(10) . . ?
C62 C63 H63 117.9 . . ?
C64 C63 C62 124.1(10) . . ?
C64 C63 H63 117.9 . . ?
C88 C87 H87 120.2 . . ?
C88 C87 C86 119.5(14) . . ?
C86 C87 H87 120.2 . . ?
C53 C58 H58 121.3 . . ?
C57 C58 C53 117.5(11) . . ?
C57 C58 H58 121.3 . . ?
O13 C80 C79 116.5(9) . . ?
O13 C80 C81 122.8(10) . . ?
C81 C80 C79 120.6(10) . . ?
O3 C14 C9 118.8(9) . . ?
O3 C14 C13 120.6(10) . . ?
C13 C14 C9 120.7(9) . . ?
C55 C54 H54 119.2 . . ?
C53 C54 C55 121.7(12) . . ?
C53 C54 H54 119.2 . . ?
C30 C31 H31 120.4 . . ?
C30 C31 C32 119.2(13) . . ?
C32 C31 H31 120.4 . . ?
C41 C40 H40 121.2 . . ?
C41 C40 C39 117.5(13) . . ?
C39 C40 H40 121.2 . . ?
C1 O1 Gd1 126.4(8) . . ?
N5 N6 Gd2 117.1(6) . . ?
C22 N6 Gd2 127.0(7) . . ?
C22 N6 N5 114.8(9) . . ?
C59 C64 C65 118.1(9) . . ?
C63 C64 C59 115.7(10) . . ?
C63 C64 C65 126.2(9) . . ?
O10 C52 C53 115.0(9) . . ?
O10 C52 C51 123.8(9) . . ?
C51 C52 C53 121.0(9) . . ?
Gd1 O6 Gd2 111.5(3) . . ?
C28 O6 Gd2 121.5(6) . . ?
C28 O6 Gd1 120.0(6) . . ?
O5 C21 C20 115.3(9) . . ?
N5 C21 O5 125.1(9) . . ?
N5 C21 C20 119.5(9) . . ?
C19 C18 H18 119.1 . . ?
C17 C18 H18 119.1 . . ?
C17 C18 C19 121.9(10) . . ?
C88 C83 C84 117.3(10) . . ?
C88 C83 C82 126.6(11) . . ?
C84 C83 C82 116.1(10) . . ?
C69 C68 C67 122.2(10) . . ?
C69 C68 C73 118.1(10) . . ?
C73 C68 C67 119.6(10) . . ?
O12 C67 C68 116.5(9) . . ?
O12 C67 C66 122.5(9) . . ?
C66 C67 C68 121.0(9) . . ?
C78 C79 C80 123.1(10) . . ?
C78 C79 C74 117.2(10) . . ?
C74 C79 C80 119.7(10) . . ?
C37 C36 H36 117.5 . . ?
C37 C36 C35 125.0(10) . . ?
C35 C36 H36 117.5 . . ?
C9 C10 H10 118.4 . . ?
C11 C10 H10 118.4 . . ?
C11 C10 C9 123.1(11) . . ?
C62 C61 H61 120.2 . . ?
C60 C61 C62 119.5(10) . . ?
C60 C61 H61 120.2 . . ?
C72 C71 H71 119.3 . . ?
C72 C71 C70 121.4(12) . . ?
C70 C71 H71 119.3 . . ?
C26 C27 H27 119.3 . . ?
C26 C27 C28 121.4(12) . . ?
C28 C27 H27 119.3 . . ?
C14 C9 C8 123.4(9) . . ?
C10 C9 C14 116.9(10) . . ?
C10 C9 C8 119.8(10) . . ?
N4 C16 C15 118.0(9) . . ?
N4 C16 C17 120.9(10) . . ?
C17 C16 C15 121.0(10) . . ?
N1 C2 C1 116.4(11) . . ?
N1 C2 C3 120.7(13) . . ?
C3 C2 C1 122.8(11) . . ?
C48 C49 C50 121.9(11) . . ?
C48 C49 C44 119.5(12) . . ?
C44 C49 C50 118.5(11) . . ?
C29 C34 C35 118.2(10) . . ?
C29 C34 C33 114.1(11) . . ?
C33 C34 C35 127.6(12) . . ?
C40 C41 H41 119.0 . . ?
C42 C41 C40 122.1(13) . . ?
C42 C41 H41 119.0 . . ?
C40 C39 H39 119.4 . . ?
C38 C39 C40 121.2(12) . . ?
C38 C39 H39 119.4 . . ?
C25 C24 H24 120.3 . . ?
C25 C24 C23 119.4(13) . . ?
C23 C24 H24 120.3 . . ?
C38 C43 H43 119.7 . . ?
C42 C43 H43 119.7 . . ?
C42 C43 C38 120.6(13) . . ?
C27 C26 H26 119.6 . . ?
C27 C26 C25 120.8(11) . . ?
C25 C26 H26 119.6 . . ?
C77 C78 H78 119.8 . . ?
C79 C78 C77 120.4(10) . . ?
C79 C78 H78 119.8 . . ?
C18 C19 H19 122.0 . . ?
C18 C19 C20 116.0(10) . . ?
C20 C19 H19 122.0 . . ?
C24 C25 H25 119.6 . . ?
C26 C25 C24 120.8(12) . . ?
C26 C25 H25 119.6 . . ?
O2 C7 N2 127.2(10) . . ?
O2 C7 C6 115.1(10) . . ?
N2 C7 C6 117.6(10) . . ?
N6 C22 H22 118.1 . . ?
N6 C22 C23 123.8(10) . . ?
C23 C22 H22 118.1 . . ?
C31 C30 H30 119.0 . . ?
C31 C30 C29 122.0(14) . . ?
C29 C30 H30 119.0 . . ?
O9 C50 C49 115.4(9) . . ?
O9 C50 C51 125.1(11) . . ?
C51 C50 C49 119.6(10) . . ?
C56 C57 C58 123.8(12) . . ?
C56 C57 H57 118.1 . . ?
C58 C57 H57 118.1 . . ?
O7 C37 C36 123.3(11) . . ?
O7 C37 C38 115.2(10) . . ?
C36 C37 C38 121.5(10) . . ?
C83 C84 H84 119.5 . . ?
C83 C84 C85 120.9(13) . . ?
C85 C84 H84 119.5 . . ?
O8 C35 C36 120.4(10) . . ?
O8 C35 C34 117.7(10) . . ?
C36 C35 C34 121.9(10) . . ?
C71 C72 H72 120.3 . . ?
C71 C72 C73 119.5(13) . . ?
C73 C72 H72 120.3 . . ?
C39 C38 C43 117.4(12) . . ?
C39 C38 C37 118.3(11) . . ?
C43 C38 C37 124.2(12) . . ?
C65 C66 H66 117.1 . . ?
C67 C66 C65 125.7(10) . . ?
C67 C66 H66 117.1 . . ?
O14 C82 C83 116.2(10) . . ?
O14 C82 C81 123.9(10) . . ?
C81 C82 C83 119.9(10) . . ?
O6 C28 C27 121.5(10) . . ?
O6 C28 C23 121.0(9) . . ?
C27 C28 C23 117.5(11) . . ?
C68 C69 H69 118.7 . . ?
C68 C69 C70 122.6(12) . . ?
C70 C69 H69 118.7 . . ?
O15 C95 C94 115.6(9) . . ?
O15 C95 C96 123.7(10) . . ?
C96 C95 C94 120.7(10) . . ?
N4 C20 C21 114.3(9) . . ?
N4 C20 C19 123.7(9) . . ?
C19 C20 C21 122.0(9) . . ?
C80 C81 H81 117.8 . . ?
C82 C81 C80 124.5(11) . . ?
C82 C81 H81 117.8 . . ?
C41 C42 C43 121.1(13) . . ?
C41 C42 H42 119.5 . . ?
C43 C42 H42 119.5 . . ?
C34 C29 H29 119.5 . . ?
C30 C29 C34 121.0(12) . . ?
C30 C29 H29 119.5 . . ?
C14 C13 H13 120.1 . . ?
C14 C13 C12 119.8(11) . . ?
C12 C13 H13 120.1 . . ?
C76 C75 H75 119.7 . . ?
C74 C75 C76 120.5(11) . . ?
C74 C75 H75 119.7 . . ?
C52 C51 H51 118.4 . . ?
C50 C51 C52 123.1(10) . . ?
C50 C51 H51 118.4 . . ?
C9 C8 H8 117.9 . . ?
N3 C8 C9 124.2(10) . . ?
N3 C8 H8 117.9 . . ?
C49 C48 H48 119.2 . . ?
C49 C48 C47 121.5(14) . . ?
C47 C48 H48 119.2 . . ?
O16 C97 C96 124.4(10) . . ?
O16 C97 C98 118.2(9) . . ?
C96 C97 C98 117.4(10) . . ?
C91 C92 H92 120.7 . . ?
C93 C92 H92 120.7 . . ?
C93 C92 C91 118.5(13) . . ?
C71 C70 H70 121.1 . . ?
C69 C70 C71 117.8(11) . . ?
C69 C70 H70 121.1 . . ?
C94 C89 H89 118.8 . . ?
C90 C89 C94 122.4(12) . . ?
C90 C89 H89 118.8 . . ?
C13 C12 H12 119.2 . . ?
C11 C12 C13 121.6(11) . . ?
C11 C12 H12 119.2 . . ?
C92 C91 H91 119.1 . . ?
C90 C91 C92 121.8(13) . . ?
C90 C91 H91 119.1 . . ?
C24 C23 C22 116.8(11) . . ?
C24 C23 C28 120.0(11) . . ?
C28 C23 C22 123.1(10) . . ?
O4 C15 C16 108.7(9) . . ?
O4 C15 H15A 109.9 . . ?
O4 C15 H15B 109.9 . . ?
C16 C15 H15A 109.9 . . ?
C16 C15 H15B 109.9 . . ?
H15A C15 H15B 108.3 . . ?
C95 C96 C97 122.5(10) . . ?
C95 C96 H96A 106.7 . . ?
C95 C96 H96B 106.7 . . ?
C97 C96 H96A 106.7 . . ?
C97 C96 H96B 106.7 . . ?
H96A C96 H96B 106.6 . . ?
C79 C74 H74 119.0 . . ?
C75 C74 C79 122.1(11) . . ?
C75 C74 H74 119.0 . . ?
O1 C1 C2 111.0(10) . . ?
O1 C1 H1A 109.4 . . ?
O1 C1 H1B 109.4 . . ?
C2 C1 H1A 109.4 . . ?
C2 C1 H1B 109.4 . . ?
H1A C1 H1B 108.0 . . ?
N1 C6 C7 115.2(10) . . ?
N1 C6 C5 120.9(11) . . ?
C5 C6 C7 123.9(12) . . ?
C5 C4 H4 120.4 . . ?
C5 C4 C3 119.2(13) . . ?
C3 C4 H4 120.4 . . ?
C18 C17 C16 118.2(10) . . ?
C18 C17 H17 120.9 . . ?
C16 C17 H17 120.9 . . ?
C6 C5 H5A 120.5 . . ?
C4 C5 C6 119.0(14) . . ?
C4 C5 H5A 120.5 . . ?
C44 C45 H45 120.1 . . ?
C46 C45 H45 120.1 . . ?
C46 C45 C44 119.8(14) . . ?
C84 C85 H85 121.3 . . ?
C86 C85 C84 117.4(14) . . ?
C86 C85 H85 121.3 . . ?
C34 C33 H33 117.5 . . ?
C32 C33 C34 124.9(14) . . ?
C32 C33 H33 117.5 . . ?
C31 C32 H32 120.9 . . ?
C33 C32 C31 118.3(13) . . ?
C33 C32 H32 120.9 . . ?
N2 N3 Gd2 117.0(6) . . ?
C8 N3 Gd2 126.6(7) . . ?
C8 N3 N2 115.0(9) . . ?
C49 C44 H44 120.8 . . ?
C45 C44 C49 118.3(13) . . ?
C45 C44 H44 120.8 . . ?
C68 C73 C72 120.5(11) . . ?
C68 C73 H73 119.7 . . ?
C72 C73 H73 119.7 . . ?
C94 C93 H93 120.1 . . ?
C92 C93 C94 119.8(12) . . ?
C92 C93 H93 120.1 . . ?
C87 C86 C85 122.3(13) . . ?
C87 C86 H86 118.9 . . ?
C85 C86 H86 118.9 . . ?
C10 C11 H11 121.1 . . ?
C12 C11 C10 117.8(10) . . ?
C12 C11 H11 121.1 . . ?
C89 C90 C91 119.3(13) . . ?
C89 C90 H90 120.4 . . ?
C91 C90 H90 120.4 . . ?
C2 C3 H3 120.3 . . ?
C4 C3 C2 119.3(12) . . ?
C4 C3 H3 120.3 . . ?
O18 C105 H10A 109.5 . . ?
O18 C105 H10B 109.5 . . ?
O18 C105 H10C 109.5 . . ?
H10A C105 H10B 109.5 . . ?
H10A C105 H10C 109.5 . . ?
H10B C105 H10C 109.5 . . ?
C45 C46 H46 118.7 . . ?
C45 C46 C47 122.6(17) . . ?
C47 C46 H46 118.7 . . ?
C48 C47 H47 121.1 . . ?
C46 C47 C48 117.8(16) . . ?
C46 C47 H47 121.1 . . ?
O17 C104 H10D 109.5 . . ?
O17 C104 H10E 109.5 . . ?
O17 C104 H10F 109.5 . . ?
H10D C104 H10E 109.5 . . ?
H10D C104 H10F 109.5 . . ?
H10E C104 H10F 109.5 . . ?
C101 C102 H102 120.0 . . ?
C101 C102 C103 120.0 . . ?
C103 C102 H102 120.0 . . ?
C102 C101 H101 120.0 . . ?
C100 C101 C102 120.0 . . ?
C100 C101 H101 120.0 . . ?
C101 C100 H100 120.0 . . ?
C101 C100 C99 120.0 . . ?
C99 C100 H100 120.0 . . ?
C100 C99 H99 120.0 . . ?
C98 C99 C100 120.0 . . ?
C98 C99 H99 120.0 . . ?
C99 C98 C97 116.3(7) . . ?
C99 C98 C103 120.0 . . ?
C103 C98 C97 123.5(7) . . ?
C102 C103 H103 120.0 . . ?
C98 C103 C102 120.0 . . ?
C98 C103 H103 120.0 . . ?

loop_
_geom_bond_atom_site_label_1
_geom_bond_atom_site_label_2
_geom_bond_distance
_geom_bond_site_symmetry_2
_geom_bond_publ_flag
Gd2 O11 2.310(7) . ?
Gd2 O12 2.308(6) . ?
Gd2 O3 2.418(6) . ?
Gd2 O5 2.377(6) . ?
Gd2 O2 2.369(7) . ?
Gd2 N6 2.602(9) . ?
Gd2 O6 2.393(6) . ?
Gd2 N3 2.597(8) . ?
Gd3 O16 2.347(7) . ?
Gd3 O13 2.383(7) . ?
Gd3 O3 2.339(6) . ?
Gd3 O15 2.321(7) . ?
Gd3 O5 2.391(6) . ?
Gd3 O14 2.316(7) . ?
Gd3 O4 2.464(7) . ?
Gd3 N4 2.545(8) . ?
Gd1 O8 2.339(7) . ?
Gd1 O10 2.355(7) . ?
Gd1 O2 2.397(7) . ?
Gd1 O7 2.336(7) . ?
Gd1 O9 2.304(8) . ?
Gd1 N1 2.541(9) . ?
Gd1 O1 2.453(8) . ?
Gd1 O6 2.360(7) . ?
O8 C35 1.257(12) . ?
O11 C65 1.264(11) . ?
O16 C97 1.239(13) . ?
O12 C67 1.304(11) . ?
O13 C80 1.296(12) . ?
O10 C52 1.261(11) . ?
O3 C14 1.367(11) . ?
O15 C95 1.282(13) . ?
O5 C21 1.302(12) . ?
O2 C7 1.262(12) . ?
O14 C82 1.268(12) . ?
O7 C37 1.268(12) . ?
O9 C50 1.283(12) . ?
O4 C15 1.427(13) . ?
N4 C16 1.337(13) . ?
N4 C20 1.315(13) . ?
N5 H5 0.8800 . ?
N5 N6 1.416(11) . ?
N5 C21 1.298(13) . ?
N1 C2 1.336(14) . ?
N1 C6 1.333(15) . ?
O18 H18A 0.8400 . ?
O18 C105 1.480(17) . ?
N2 H2 0.8800 . ?
N2 C7 1.291(13) . ?
N2 N3 1.438(11) . ?
O17 H17A 0.8400 . ?
O17 C104 1.398(16) . ?
C59 H59 0.9500 . ?
C59 C60 1.362(14) . ?
C59 C64 1.403(14) . ?
C62 H62 0.9500 . ?
C62 C63 1.392(15) . ?
C62 C61 1.389(15) . ?
C76 H76 0.9500 . ?
C76 C77 1.388(16) . ?
C76 C75 1.392(16) . ?
C94 C95 1.508(14) . ?
C94 C89 1.381(15) . ?
C94 C93 1.410(16) . ?
C60 H60 0.9500 . ?
C60 C61 1.388(15) . ?
C56 H56 0.9500 . ?
C56 C55 1.366(18) . ?
C56 C57 1.359(18) . ?
C88 H88 0.9500 . ?
C88 C87 1.353(17) . ?
C88 C83 1.390(16) . ?
C55 H55 0.9500 . ?
C55 C54 1.377(14) . ?
C65 C64 1.487(14) . ?
C65 C66 1.400(13) . ?
C77 H77 0.9500 . ?
C77 C78 1.405(16) . ?
C53 C58 1.401(15) . ?
C53 C54 1.371(15) . ?
C53 C52 1.520(13) . ?
C63 H63 0.9500 . ?
C63 C64 1.382(14) . ?
C87 H87 0.9500 . ?
C87 C86 1.35(2) . ?
C58 H58 0.9500 . ?
C58 C57 1.376(15) . ?
C80 C79 1.474(15) . ?
C80 C81 1.402(15) . ?
C14 C9 1.425(15) . ?
C14 C13 1.377(14) . ?
C54 H54 0.9500 . ?
C31 H31 0.9500 . ?
C31 C30 1.344(17) . ?
C31 C32 1.36(2) . ?
C40 H40 0.9500 . ?
C40 C41 1.384(18) . ?
C40 C39 1.432(17) . ?
O1 C1 1.383(15) . ?
N6 C22 1.259(13) . ?
C52 C51 1.397(14) . ?
O6 C28 1.342(12) . ?
C21 C20 1.509(13) . ?
C18 H18 0.9500 . ?
C18 C19 1.384(15) . ?
C18 C17 1.343(17) . ?
C83 C84 1.404(16) . ?
C83 C82 1.500(15) . ?
C68 C67 1.487(13) . ?
C68 C69 1.368(15) . ?
C68 C73 1.399(15) . ?
C67 C66 1.389(15) . ?
C79 C78 1.403(15) . ?
C79 C74 1.418(16) . ?
C36 H36 0.9500 . ?
C36 C37 1.395(16) . ?
C36 C35 1.445(16) . ?
C10 H10 0.9500 . ?
C10 C9 1.391(14) . ?
C10 C11 1.386(16) . ?
C61 H61 0.9500 . ?
C71 H71 0.9500 . ?
C71 C72 1.355(19) . ?
C71 C70 1.402(18) . ?
C27 H27 0.9500 . ?
C27 C26 1.352(17) . ?
C27 C28 1.411(14) . ?
C9 C8 1.460(14) . ?
C16 C15 1.500(16) . ?
C16 C17 1.418(15) . ?
C2 C1 1.482(19) . ?
C2 C3 1.391(18) . ?
C49 C50 1.519(16) . ?
C49 C48 1.362(18) . ?
C49 C44 1.405(15) . ?
C34 C35 1.453(14) . ?
C34 C29 1.385(17) . ?
C34 C33 1.386(15) . ?
C41 H41 0.9500 . ?
C41 C42 1.334(18) . ?
C39 H39 0.9500 . ?
C39 C38 1.388(17) . ?
C24 H24 0.9500 . ?
C24 C25 1.381(16) . ?
C24 C23 1.400(16) . ?
C43 H43 0.9500 . ?
C43 C38 1.415(15) . ?
C43 C42 1.381(17) . ?
C26 H26 0.9500 . ?
C26 C25 1.366(18) . ?
C78 H78 0.9500 . ?
C19 H19 0.9500 . ?
C19 C20 1.399(14) . ?
C25 H25 0.9500 . ?
C7 C6 1.510(15) . ?
C22 H22 0.9500 . ?
C22 C23 1.450(15) . ?
C30 H30 0.9500 . ?
C30 C29 1.372(17) . ?
C50 C51 1.392(14) . ?
C57 H57 0.9500 . ?
C37 C38 1.485(16) . ?
C84 H84 0.9500 . ?
C84 C85 1.406(17) . ?
C72 H72 0.9500 . ?
C72 C73 1.402(15) . ?
C66 H66 0.9500 . ?
C82 C81 1.397(15) . ?
C28 C23 1.413(15) . ?
C69 H69 0.9500 . ?
C69 C70 1.386(15) . ?
C95 C96 1.427(15) . ?
C81 H81 0.9500 . ?
C42 H42 0.9500 . ?
C29 H29 0.9500 . ?
C13 H13 0.9500 . ?
C13 C12 1.384(14) . ?
C75 H75 0.9500 . ?
C75 C74 1.352(15) . ?
C51 H51 0.9500 . ?
C8 H8 0.9500 . ?
C8 N3 1.251(12) . ?
C48 H48 0.9500 . ?
C48 C47 1.38(2) . ?
C97 C96 1.427(15) . ?
C97 C98 1.502(12) . ?
C92 H92 0.9500 . ?
C92 C91 1.391(18) . ?
C92 C93 1.387(17) . ?
C70 H70 0.9500 . ?
C89 H89 0.9500 . ?
C89 C90 1.348(15) . ?
C12 H12 0.9500 . ?
C12 C11 1.384(17) . ?
C91 H91 0.9500 . ?
C91 C90 1.359(17) . ?
C15 H15A 0.9900 . ?
C15 H15B 0.9900 . ?
C96 H96A 0.9900 . ?
C96 H96B 0.9900 . ?
C74 H74 0.9500 . ?
C1 H1A 0.9900 . ?
C1 H1B 0.9900 . ?
C6 C5 1.399(17) . ?
C4 H4 0.9500 . ?
C4 C5 1.375(17) . ?
C4 C3 1.38(2) . ?
C17 H17 0.9500 . ?
C5 H5A 0.9500 . ?
C45 H45 0.9500 . ?
C45 C44 1.390(19) . ?
C45 C46 1.35(2) . ?
C85 H85 0.9500 . ?
C85 C86 1.39(2) . ?
C33 H33 0.9500 . ?
C33 C32 1.356(19) . ?
C32 H32 0.9500 . ?
C44 H44 0.9500 . ?
C73 H73 0.9500 . ?
C93 H93 0.9500 . ?
C86 H86 0.9500 . ?
C11 H11 0.9500 . ?
C90 H90 0.9500 . ?
C3 H3 0.9500 . ?
C105 H10A 0.9800 . ?
C105 H10B 0.9800 . ?
C105 H10C 0.9800 . ?
C46 H46 0.9500 . ?
C46 C47 1.36(2) . ?
C47 H47 0.9500 . ?
C104 H10D 0.9800 . ?
C104 H10E 0.9800 . ?
C104 H10F 0.9800 . ?
C102 H102 0.9500 . ?
C102 C101 1.3900 . ?
C102 C103 1.3900 . ?
C101 H101 0.9500 . ?
C101 C100 1.3900 . ?
C100 H100 0.9500 . ?
C100 C99 1.3900 . ?
C99 H99 0.9500 . ?
C99 C98 1.3900 . ?
C98 C103 1.3900 . ?
C103 H103 0.9500 . ?

loop_
_geom_torsion_atom_site_label_1
_geom_torsion_atom_site_label_2
_geom_torsion_atom_site_label_3
_geom_torsion_atom_site_label_4
_geom_torsion
_geom_torsion_site_symmetry_1
_geom_torsion_site_symmetry_2
_geom_torsion_site_symmetry_3
_geom_torsion_site_symmetry_4
_geom_torsion_publ_flag
Gd2 O11 C65 C64 -176.9(6) . . . . ?
Gd2 O11 C65 C66 5.6(16) . . . . ?
Gd2 O12 C67 C68 -158.4(7) . . . . ?
Gd2 O12 C67 C66 23.1(15) . . . . ?
Gd2 O3 C14 C9 58.9(10) . . . . ?
Gd2 O3 C14 C13 -120.6(8) . . . . ?
Gd2 O5 C21 N5 8.0(14) . . . . ?
Gd2 O5 C21 C20 -174.9(6) . . . . ?
Gd2 O2 C7 N2 9.8(15) . . . . ?
Gd2 O2 C7 C6 -172.2(7) . . . . ?
Gd2 N6 C22 C23 -13.0(15) . . . . ?
Gd2 O6 C28 C27 -124.0(9) . . . . ?
Gd2 O6 C28 C23 58.8(12) . . . . ?
Gd3 O16 C97 C96 3.3(18) . . . . ?
Gd3 O16 C97 C98 -175.9(7) . . . . ?
Gd3 O13 C80 C79 -172.5(6) . . . . ?
Gd3 O13 C80 C81 10.4(16) . . . . ?
Gd3 O3 C14 C9 -95.7(9) . . . . ?
Gd3 O3 C14 C13 84.8(10) . . . . ?
Gd3 O15 C95 C94 -178.0(7) . . . . ?
Gd3 O15 C95 C96 2.9(17) . . . . ?
Gd3 O5 C21 N5 -144.4(8) . . . . ?
Gd3 O5 C21 C20 32.6(11) . . . . ?
Gd3 O14 C82 C83 146.1(7) . . . . ?
Gd3 O14 C82 C81 -31.6(16) . . . . ?
Gd3 O4 C15 C16 12.9(15) . . . . ?
Gd3 N4 C16 C15 -2.3(15) . . . . ?
Gd3 N4 C16 C17 -179.6(9) . . . . ?
Gd3 N4 C20 C21 -0.3(12) . . . . ?
Gd3 N4 C20 C19 -179.8(9) . . . . ?
Gd1 O8 C35 C36 15.7(18) . . . . ?
Gd1 O8 C35 C34 -164.4(8) . . . . ?
Gd1 O10 C52 C53 -179.8(7) . . . . ?
Gd1 O10 C52 C51 -2.7(17) . . . . ?
Gd1 O2 C7 N2 -147.4(9) . . . . ?
Gd1 O2 C7 C6 30.7(12) . . . . ?
Gd1 O7 C37 C36 -0.6(19) . . . . ?
Gd1 O7 C37 C38 178.5(8) . . . . ?
Gd1 O9 C50 C49 175.6(8) . . . . ?
Gd1 O9 C50 C51 -3.8(18) . . . . ?
Gd1 N1 C2 C1 -4.0(14) . . . . ?
Gd1 N1 C2 C3 172.1(9) . . . . ?
Gd1 N1 C6 C7 5.2(12) . . . . ?
Gd1 N1 C6 C5 -174.9(10) . . . . ?
Gd1 O1 C1 C2 14.7(15) . . . . ?
Gd1 O6 C28 C27 87.7(11) . . . . ?
Gd1 O6 C28 C23 -89.5(11) . . . . ?
O11 C65 C64 C59 -2.8(14) . . . . ?
O11 C65 C64 C63 178.3(10) . . . . ?
O11 C65 C66 C67 -8.9(18) . . . . ?
O16 C97 C96 C95 -0.1(18) . . . . ?
O16 C97 C98 C99 7.7(14) . . . . ?
O16 C97 C98 C103 -177.6(9) . . . . ?
O12 C67 C66 C65 -5.0(18) . . . . ?
O13 C80 C79 C78 -160.9(10) . . . . ?
O13 C80 C79 C74 17.0(14) . . . . ?
O13 C80 C81 C82 4.3(17) . . . . ?
O10 C52 C51 C50 -1.1(17) . . . . ?
O3 C14 C9 C10 179.8(8) . . . . ?
O3 C14 C9 C8 0.5(14) . . . . ?
O3 C14 C13 C12 179.8(9) . . . . ?
O15 C95 C96 C97 -2.8(17) . . . . ?
O5 C21 C20 N4 -20.0(13) . . . . ?
O5 C21 C20 C19 159.5(10) . . . . ?
O2 C7 C6 N1 -22.6(14) . . . . ?
O2 C7 C6 C5 157.5(12) . . . . ?
O14 C82 C81 C80 5.3(18) . . . . ?
O7 C37 C38 C39 -29.4(15) . . . . ?
O7 C37 C38 C43 146.3(11) . . . . ?
O9 C50 C51 C52 4.1(18) . . . . ?
N4 C16 C15 O4 -6.0(16) . . . . ?
N4 C16 C17 C18 -3.0(19) . . . . ?
N5 N6 C22 C23 179.2(9) . . . . ?
N5 C21 C20 N4 157.2(10) . . . . ?
N5 C21 C20 C19 -23.3(16) . . . . ?
N1 C2 C1 O1 -6.0(15) . . . . ?
N1 C2 C3 C4 2.1(19) . . . . ?
N1 C6 C5 C4 3(2) . . . . ?
N2 C7 C6 N1 155.7(10) . . . . ?
N2 C7 C6 C5 -24.2(17) . . . . ?
C59 C60 C61 C62 -4.6(18) . . . . ?
C62 C63 C64 C59 -0.4(17) . . . . ?
C62 C63 C64 C65 178.6(11) . . . . ?
C76 C77 C78 C79 -1.8(17) . . . . ?
C76 C75 C74 C79 0.4(18) . . . . ?
C94 C95 C96 C97 178.2(10) . . . . ?
C94 C89 C90 C91 1(2) . . . . ?
C60 C59 C64 C65 -178.9(10) . . . . ?
C60 C59 C64 C63 0.2(16) . . . . ?
C56 C55 C54 C53 -1.1(19) . . . . ?
C88 C87 C86 C85 2(2) . . . . ?
C88 C83 C84 C85 1.9(17) . . . . ?
C88 C83 C82 O14 173.0(10) . . . . ?
C88 C83 C82 C81 -9.3(17) . . . . ?
C55 C56 C57 C58 3(2) . . . . ?
C77 C76 C75 C74 -2.6(19) . . . . ?
C53 C58 C57 C56 -2(2) . . . . ?
C53 C52 C51 C50 175.8(10) . . . . ?
C63 C62 C61 C60 4.3(18) . . . . ?
C87 C88 C83 C84 -0.8(18) . . . . ?
C87 C88 C83 C82 179.0(12) . . . . ?
C58 C53 C54 C55 2.0(17) . . . . ?
C58 C53 C52 O10 5.5(14) . . . . ?
C58 C53 C52 C51 -171.6(10) . . . . ?
C80 C79 C78 C77 177.5(10) . . . . ?
C80 C79 C74 C75 -176.8(10) . . . . ?
C14 C9 C8 N3 -22.0(16) . . . . ?
C14 C13 C12 C11 -1.3(16) . . . . ?
C54 C53 C58 C57 -0.7(17) . . . . ?
C54 C53 C52 O10 -176.9(10) . . . . ?
C54 C53 C52 C51 6.0(16) . . . . ?
C31 C30 C29 C34 -1(2) . . . . ?
C40 C41 C42 C43 0(2) . . . . ?
C40 C39 C38 C43 -0.4(17) . . . . ?
C40 C39 C38 C37 175.6(11) . . . . ?
N6 N5 C21 O5 -2.2(14) . . . . ?
N6 N5 C21 C20 -179.1(8) . . . . ?
N6 C22 C23 C24 161.2(11) . . . . ?
N6 C22 C23 C28 -21.3(17) . . . . ?
C64 C59 C60 C61 2.3(17) . . . . ?
C64 C65 C66 C67 173.7(10) . . . . ?
C52 C53 C58 C57 177.0(11) . . . . ?
C52 C53 C54 C55 -175.5(10) . . . . ?
O6 C28 C23 C24 176.4(10) . . . . ?
O6 C28 C23 C22 -1.0(16) . . . . ?
C21 N5 N6 Gd2 -3.8(10) . . . . ?
C21 N5 N6 C22 165.3(9) . . . . ?
C18 C19 C20 N4 1.3(18) . . . . ?
C18 C19 C20 C21 -178.1(11) . . . . ?
C83 C88 C87 C86 -1(2) . . . . ?
C83 C84 C85 C86 -1(2) . . . . ?
C83 C82 C81 C80 -172.3(10) . . . . ?
C68 C67 C66 C65 176.6(10) . . . . ?
C68 C69 C70 C71 -2.1(19) . . . . ?
C67 C68 C69 C70 -177.8(10) . . . . ?
C67 C68 C73 C72 179.2(11) . . . . ?
C79 C80 C81 C82 -172.7(10) . . . . ?
C36 C37 C38 C39 149.7(11) . . . . ?
C36 C37 C38 C43 -34.5(16) . . . . ?
C10 C9 C8 N3 158.7(10) . . . . ?
C61 C62 C63 C64 -1.9(18) . . . . ?
C71 C72 C73 C68 -1(2) . . . . ?
C27 C26 C25 C24 -2(2) . . . . ?
C27 C28 C23 C24 -0.9(16) . . . . ?
C27 C28 C23 C22 -178.3(10) . . . . ?
C9 C14 C13 C12 0.3(15) . . . . ?
C9 C10 C11 C12 -3.2(16) . . . . ?
C9 C8 N3 Gd2 -15.2(15) . . . . ?
C9 C8 N3 N2 178.6(9) . . . . ?
C16 N4 C20 C21 177.0(10) . . . . ?
C16 N4 C20 C19 -2.4(17) . . . . ?
C2 N1 C6 C7 179.8(9) . . . . ?
C2 N1 C6 C5 -0.3(17) . . . . ?
C49 C50 C51 C52 -175.3(10) . . . . ?
C49 C48 C47 C46 5(3) . . . . ?
C34 C33 C32 C31 -8(3) . . . . ?
C41 C40 C39 C38 -2.1(19) . . . . ?
C39 C40 C41 C42 2(2) . . . . ?
C26 C27 C28 O6 -179.5(11) . . . . ?
C26 C27 C28 C23 -2.2(17) . . . . ?
C78 C79 C74 C75 1.1(16) . . . . ?
C19 C18 C17 C16 2(2) . . . . ?
C25 C24 C23 C22 -179.6(11) . . . . ?
C25 C24 C23 C28 2.8(17) . . . . ?
C7 N2 N3 Gd2 -4.8(10) . . . . ?
C7 N2 N3 C8 162.8(9) . . . . ?
C7 C6 C5 C4 -177.1(12) . . . . ?
C30 C31 C32 C33 7(3) . . . . ?
C50 C49 C48 C47 175.5(14) . . . . ?
C50 C49 C44 C45 -179.7(12) . . . . ?
C57 C56 C55 C54 -1(2) . . . . ?
C37 C36 C35 O8 -0.4(17) . . . . ?
C37 C36 C35 C34 179.7(11) . . . . ?
C84 C83 C82 O14 -7.2(14) . . . . ?
C84 C83 C82 C81 170.5(10) . . . . ?
C84 C85 C86 C87 0(2) . . . . ?
C35 C36 C37 O7 -6.2(18) . . . . ?
C35 C36 C37 C38 174.6(10) . . . . ?
C35 C34 C29 C30 -176.2(11) . . . . ?
C35 C34 C33 C32 -179.2(14) . . . . ?
C72 C71 C70 C69 1(2) . . . . ?
C38 C43 C42 C41 -2.5(18) . . . . ?
C66 C65 C64 C59 174.9(10) . . . . ?
C66 C65 C64 C63 -4.1(17) . . . . ?
C82 C83 C84 C85 -178.0(11) . . . . ?
C28 C27 C26 C25 3(2) . . . . ?
C69 C68 C67 O12 157.4(10) . . . . ?
C69 C68 C67 C66 -24.1(16) . . . . ?
C69 C68 C73 C72 -0.4(17) . . . . ?
C95 C94 C89 C90 178.2(12) . . . . ?
C95 C94 C93 C92 -179.9(12) . . . . ?
C20 N4 C16 C15 -179.5(11) . . . . ?
C20 N4 C16 C17 3.2(17) . . . . ?
C81 C80 C79 C78 16.3(16) . . . . ?
C81 C80 C79 C74 -165.9(10) . . . . ?
C42 C43 C38 C39 2.7(16) . . . . ?
C42 C43 C38 C37 -173.1(11) . . . . ?
C29 C34 C35 O8 17.9(16) . . . . ?
C29 C34 C35 C36 -162.2(11) . . . . ?
C29 C34 C33 C32 4(2) . . . . ?
C13 C14 C9 C10 -0.7(14) . . . . ?
C13 C14 C9 C8 -180.0(10) . . . . ?
C13 C12 C11 C10 2.6(16) . . . . ?
C75 C76 C77 C78 3.3(18) . . . . ?
C48 C49 C50 O9 -148.8(13) . . . . ?
C48 C49 C50 C51 30.7(19) . . . . ?
C48 C49 C44 C45 -4(2) . . . . ?
C97 C98 C103 C102 -174.5(11) . . . . ?
C92 C91 C90 C89 1(2) . . . . ?
C70 C71 C72 C73 0(2) . . . . ?
C89 C94 C95 O15 26.7(15) . . . . ?
C89 C94 C95 C96 -154.2(11) . . . . ?
C89 C94 C93 C92 -0.1(19) . . . . ?
C91 C92 C93 C94 2(2) . . . . ?
C23 C24 C25 C26 -1.6(19) . . . . ?
C15 C16 C17 C18 179.8(13) . . . . ?
C96 C97 C98 C99 -171.6(9) . . . . ?
C96 C97 C98 C103 3.1(14) . . . . ?
C74 C79 C78 C77 -0.4(16) . . . . ?
C1 C2 C3 C4 177.9(13) . . . . ?
C6 N1 C2 C1 -178.4(11) . . . . ?
C6 N1 C2 C3 -2.3(17) . . . . ?
C17 C18 C19 C20 -1(2) . . . . ?
C17 C16 C15 O4 171.3(11) . . . . ?
C5 C4 C3 C2 1(2) . . . . ?
C45 C46 C47 C48 -7(3) . . . . ?
C33 C34 C35 O8 -158.5(12) . . . . ?
C33 C34 C35 C36 21.3(18) . . . . ?
C33 C34 C29 C30 0.7(18) . . . . ?
C32 C31 C30 C29 -3(2) . . . . ?
N3 N2 C7 O2 -2.6(15) . . . . ?
N3 N2 C7 C6 179.5(9) . . . . ?
C44 C49 C50 O9 26.9(17) . . . . ?
C44 C49 C50 C51 -153.6(12) . . . . ?
C44 C49 C48 C47 0(2) . . . . ?
C44 C45 C46 C47 3(3) . . . . ?
C73 C68 C67 O12 -22.1(14) . . . . ?
C73 C68 C67 C66 156.4(11) . . . . ?
C73 C68 C69 C70 1.8(17) . . . . ?
C93 C94 C95 O15 -153.4(11) . . . . ?
C93 C94 C95 C96 25.7(16) . . . . ?
C93 C94 C89 C90 -1.6(19) . . . . ?
C93 C92 C91 C90 -2(2) . . . . ?
C11 C10 C9 C14 2.2(15) . . . . ?
C11 C10 C9 C8 -178.5(10) . . . . ?
C3 C2 C1 O1 178.0(11) . . . . ?
C3 C4 C5 C6 -3(2) . . . . ?
C46 C45 C44 C49 3(2) . . . . ?
C102 C101 C100 C99 0.0 . . . . ?
C101 C102 C103 C98 0.0 . . . . ?
C101 C100 C99 C98 0.0 . . . . ?
C100 C99 C98 C97 174.9(10) . . . . ?
C100 C99 C98 C103 0.0 . . . . ?
C99 C98 C103 C102 0.0 . . . . ?
C98 C97 C96 C95 179.2(10) . . . . ?
C103 C102 C101 C100 0.0 . . . . ?
